data_4024661
loop_
_publ_author_name
'Marcelino Guti\'errez'
'Eric H. Andrianasolo'
'Won Kyo Shin'
'Douglas E. Goeger'
'Alexandre Yokochi'
'J\"org Schemies'
'Manfred Jung'
'Dennis France'
'Susan Cornell-Kennon'
'Eun Lee'
'William H. Gerwick'

_publ_section_title
;
Structural and Synthetic Investigations of Tanikolide Dimer, a SIRT2
Selective Inhibitor, and Tanikolideseco-Acid from the Madagascar Marine
Cyanobacterium Lyngbya majuscula
;
_journal_name_full 'Journal of Organic Chemistry'
_journal_page_first 5267
_journal_page_last 5275
_journal_paper_doi 10.1021/jo900578j
_journal_volume 74
_journal_year 2009
_chemical_formula_sum 'C17 H34 O4'
_chemical_formula_weight 302.44
_chemical_name_systematic
;
 ?
;
_space_group_IT_number 4
_symmetry_cell_setting monoclinic
_symmetry_space_group_name_Hall 'P 2yb'
_symmetry_space_group_name_H-M 'P 1 21 1'
_atom_sites_solution_hydrogens geom
_atom_sites_solution_primary direct
_atom_sites_solution_secondary difmap
_audit_creation_method SHELXL-97
_cell_angle_alpha 90.00
_cell_angle_beta 97.180(14)
_cell_angle_gamma 90.00
_cell_formula_units_Z 2
_cell_length_a 5.524(4)
_cell_length_b 8.048(5)
_cell_length_c 20.295(12)
_cell_measurement_reflns_used 2048
_cell_measurement_temperature 100(2)
_cell_measurement_theta_max 64.64
_cell_measurement_theta_min 2.25
_cell_volume 895.2(10)
_computing_cell_refinement TwinSolve
_computing_data_collection TwinSolve
_computing_data_reduction TwinSolve
_computing_molecular_graphics 'ORTEP-III for windows (Farrugia, 1997)'
_computing_structure_refinement 'SHELXL-97 (Sheldrick, 1997)'
_computing_structure_solution 'SHELXS-97 (Sheldrick, 1990)'
_diffrn_ambient_temperature 100(2)
_diffrn_measured_fraction_theta_full 0.855
_diffrn_measured_fraction_theta_max 0.855
_diffrn_measurement_device_type 'R-AXIS-CS3 6.X, c++'
_diffrn_measurement_method '\w scans'
_diffrn_radiation_monochromator graphite
_diffrn_radiation_source 'rotating anode'
_diffrn_radiation_type CuK\a
_diffrn_radiation_wavelength 1.54180
_diffrn_reflns_av_R_equivalents 0.1640
_diffrn_reflns_av_sigmaI/netI 0.0061
_diffrn_reflns_limit_h_max 6
_diffrn_reflns_limit_h_min 0
_diffrn_reflns_limit_k_max 9
_diffrn_reflns_limit_k_min -9
_diffrn_reflns_limit_l_max 24
_diffrn_reflns_limit_l_min -24
_diffrn_reflns_number 8951
_diffrn_reflns_theta_full 71.19
_diffrn_reflns_theta_max 71.19
_diffrn_reflns_theta_min 4.39
_exptl_absorpt_coefficient_mu 0.618
_exptl_absorpt_correction_T_max 1.0000
_exptl_absorpt_correction_T_min 0.1337
_exptl_absorpt_correction_type multi-scan
_exptl_absorpt_process_details
;  Shape and scale corrections using equivalent reflections.
   Shape function based on spherical harmonics.
   Highest even and odd order for spherical harmonics:  6  and  1
   Laue group:  2/m (b)
   Friedel opposites are not equivalent.
;
_exptl_crystal_colour Colorless
_exptl_crystal_density_diffrn 1.122
_exptl_crystal_density_method 'not measured'
_exptl_crystal_description Plate
_exptl_crystal_F_000 336
_exptl_crystal_size_max 0.30
_exptl_crystal_size_mid 0.10
_exptl_crystal_size_min 0.02
_refine_diff_density_max 0.274
_refine_diff_density_min -0.339
_refine_diff_density_rms 0.069
_refine_ls_abs_structure_details 'Flack H D (1983), Acta Cryst. A39, 876-881'
_refine_ls_abs_structure_Flack 0.5(7)
_refine_ls_extinction_method none
_refine_ls_goodness_of_fit_ref 1.071
_refine_ls_hydrogen_treatment mixed
_refine_ls_matrix_type full
_refine_ls_number_parameters 196
_refine_ls_number_reflns 2294
_refine_ls_number_restraints 1
_refine_ls_restrained_S_all 1.071
_refine_ls_R_factor_all 0.0975
_refine_ls_R_factor_gt 0.0882
_refine_ls_shift/su_max 0.016
_refine_ls_shift/su_mean 0.003
_refine_ls_structure_factor_coef Fsqd
_refine_ls_weighting_details 'calc w=1/[\s^2^(Fo^2^)+(0.0982P)^2^+2.2284P] where P=(Fo^2^+2Fc^2^)/3'
_refine_ls_weighting_scheme calc
_refine_ls_wR_factor_gt 0.2253
_refine_ls_wR_factor_ref 0.2358
_reflns_number_gt 2089
_reflns_number_total 2294
_reflns_threshold_expression >2sigma(I)
_cod_data_source_file jo900578j_si_001.cif
_cod_data_source_block xl
_cod_depositor_comments
;
The following automatic conversions were performed:
'_symmetry_cell_setting' value 'Monoclinic' changed to 'monoclinic'
according to '/home/saulius/struct/CIF-dictionaries/cif_core.dic'
dictionary named 'cif_core.dic' version 2.4.1 from 2010-06-29.

Automatic conversion script
Id: cif_fix_enum 1527 2010-12-29 10:47:43Z saulius 
;
_cod_original_sg_symbol_H-M P21
_cod_database_code 4024661

loop_
_symmetry_equiv_pos_as_xyz
'x, y, z'
'-x, y+1/2, -z'

loop_
_atom_site_label
_atom_site_type_symbol
_atom_site_fract_x
_atom_site_fract_y
_atom_site_fract_z
_atom_site_U_iso_or_equiv
_atom_site_adp_type
_atom_site_occupancy
_atom_site_symmetry_multiplicity
_atom_site_calc_flag
_atom_site_refinement_flags
_atom_site_disorder_assembly
_atom_site_disorder_group
O1 O -0.0032(8) 0.4030(5) 0.05311(17) 0.0382(10) Uani 1 1 d . . .
O2 O 0.1766(8) 0.2724(5) 0.1434(2) 0.0399(10) Uani 1 1 d . . .
HO2 H 0.285(18) 0.220(13) 0.114(5) 0.10(3) Uiso 1 1 d . . .
O3 O -0.6053(8) 0.7902(5) 0.03412(18) 0.0358(10) Uani 1 1 d . . .
HO3 H -0.7238 0.8502 0.0237 0.054 Uiso 1 1 calc R . .
O4 O -0.5414(8) 1.1326(5) 0.0653(2) 0.0377(10) Uani 1 1 d . . .
HO4 H -0.6625 1.0869 0.0458 0.057 Uiso 1 1 calc R . .
C1 C 0.0061(11) 0.3705(7) 0.1116(3) 0.0344(13) Uani 1 1 d . . .
C2 C -0.1698(11) 0.4265(8) 0.1565(3) 0.0358(13) Uani 1 1 d . . .
H2A H -0.0793 0.4815 0.1944 0.043 Uiso 1 1 calc R . .
H2B H -0.2464 0.3291 0.1730 0.043 Uiso 1 1 calc R . .
C3 C -0.3699(12) 0.5436(7) 0.1263(3) 0.0352(13) Uani 1 1 d . . .
H3A H -0.4422 0.4988 0.0840 0.042 Uiso 1 1 calc R . .
H3B H -0.4966 0.5488 0.1553 0.042 Uiso 1 1 calc R . .
C4 C -0.2793(12) 0.7174(7) 0.1156(3) 0.0360(14) Uani 1 1 d . . .
H4A H -0.1727 0.7136 0.0811 0.043 Uiso 1 1 calc R . .
H4B H -0.1822 0.7539 0.1562 0.043 Uiso 1 1 calc R . .
C5 C -0.4769(12) 0.8455(7) 0.0963(3) 0.0329(13) Uani 1 1 d . . .
C6 C -0.3595(12) 1.0113(7) 0.0852(3) 0.0365(14) Uani 1 1 d . . .
H6A H -0.2622 1.0468 0.1258 0.044 Uiso 1 1 calc R . .
H6B H -0.2521 0.9999 0.0511 0.044 Uiso 1 1 calc R . .
C7 C -0.6628(11) 0.8570(7) 0.1455(3) 0.0322(13) Uani 1 1 d . . .
H7A H -0.7453 0.7506 0.1457 0.039 Uiso 1 1 calc R . .
H7B H -0.7843 0.9386 0.1287 0.039 Uiso 1 1 calc R . .
C8 C -0.5708(11) 0.9024(8) 0.2176(3) 0.0348(13) Uani 1 1 d . . .
H8A H -0.4521 0.8207 0.2361 0.042 Uiso 1 1 calc R . .
H8B H -0.4913 1.0100 0.2190 0.042 Uiso 1 1 calc R . .
C9 C -0.7828(11) 0.9076(9) 0.2586(3) 0.0382(14) Uani 1 1 d . . .
H9A H -0.8901 0.9980 0.2424 0.046 Uiso 1 1 calc R . .
H9B H -0.8745 0.8051 0.2512 0.046 Uiso 1 1 calc R . .
C10 C -0.7149(11) 0.9298(9) 0.3329(3) 0.0400(14) Uani 1 1 d . . .
H10A H -0.6272 1.0336 0.3412 0.048 Uiso 1 1 calc R . .
H10B H -0.6075 0.8402 0.3499 0.048 Uiso 1 1 calc R . .
C11 C -0.9399(12) 0.9307(10) 0.3691(3) 0.0441(15) Uani 1 1 d . . .
H11A H -1.0338 0.8309 0.3572 0.053 Uiso 1 1 calc R . .
H11B H -1.0406 1.0252 0.3537 0.053 Uiso 1 1 calc R . .
C12 C -0.8858(12) 0.9393(10) 0.4445(3) 0.0458(17) Uani 1 1 d . . .
H12A H -0.7850 0.8451 0.4601 0.055 Uiso 1 1 calc R . .
H12B H -0.7936 1.0396 0.4567 0.055 Uiso 1 1 calc R . .
C13 C -1.1134(12) 0.9389(10) 0.4788(3) 0.0491(18) Uani 1 1 d . . .
H13A H -1.2093 1.0367 0.4649 0.059 Uiso 1 1 calc R . .
H13B H -1.2103 0.8421 0.4642 0.059 Uiso 1 1 calc R . .
C14 C -1.0650(13) 0.9372(10) 0.5533(3) 0.0473(17) Uani 1 1 d . . .
H14A H -0.9701 1.0348 0.5680 0.057 Uiso 1 1 calc R . .
H14B H -0.9676 0.8402 0.5672 0.057 Uiso 1 1 calc R . .
C15 C -1.2950(13) 0.9347(10) 0.5873(3) 0.0456(16) Uani 1 1 d . . .
H15A H -1.3889 1.0342 0.5748 0.055 Uiso 1 1 calc R . .
H15B H -1.3933 0.8399 0.5711 0.055 Uiso 1 1 calc R . .
C16 C -1.2477(13) 0.9257(10) 0.6620(3) 0.0493(17) Uani 1 1 d . . .
H16A H -1.1528 0.8267 0.6746 0.059 Uiso 1 1 calc R . .
H16B H -1.1509 1.0211 0.6783 0.059 Uiso 1 1 calc R . .
C17 C -1.4774(14) 0.9217(11) 0.6952(3) 0.0575(19) Uani 1 1 d . . .
H17A H -1.4351 0.9162 0.7424 0.086 Uiso 1 1 calc R . .
H17B H -1.5724 0.8259 0.6802 0.086 Uiso 1 1 calc R . .
H17C H -1.5708 1.0205 0.6839 0.086 Uiso 1 1 calc R . .

loop_
_atom_site_aniso_label
_atom_site_aniso_U_11
_atom_site_aniso_U_22
_atom_site_aniso_U_33
_atom_site_aniso_U_23
_atom_site_aniso_U_13
_atom_site_aniso_U_12
O1 0.045(3) 0.033(2) 0.0351(19) 0.0012(17) -0.0015(16) 0.004(2)
O2 0.047(3) 0.026(2) 0.045(2) 0.0043(17) 0.0008(19) 0.005(2)
O3 0.042(3) 0.028(2) 0.0346(18) -0.0038(16) -0.0040(16) 0.0073(19)
O4 0.042(3) 0.023(2) 0.047(2) 0.0017(16) 0.0018(18) 0.0034(19)
C1 0.036(4) 0.023(3) 0.043(3) -0.002(2) -0.001(2) -0.003(2)
C2 0.040(4) 0.026(3) 0.041(3) 0.002(2) 0.002(2) 0.001(3)
C3 0.043(4) 0.026(3) 0.037(3) 0.002(2) 0.006(2) 0.001(3)
C4 0.044(4) 0.022(3) 0.041(3) 0.002(2) 0.001(3) 0.002(3)
C5 0.043(4) 0.020(3) 0.035(3) -0.0029(19) 0.000(2) 0.005(3)
C6 0.043(4) 0.022(3) 0.042(3) 0.000(2) -0.004(3) 0.002(3)
C7 0.035(4) 0.025(3) 0.036(3) 0.003(2) 0.001(2) 0.005(2)
C8 0.035(4) 0.030(3) 0.039(3) -0.002(2) 0.001(2) -0.001(3)
C9 0.038(4) 0.041(3) 0.036(3) 0.001(2) 0.006(2) 0.003(3)
C10 0.039(4) 0.047(4) 0.034(3) -0.002(3) 0.006(2) 0.000(3)
C11 0.047(4) 0.051(4) 0.035(3) -0.002(3) 0.008(2) 0.007(3)
C12 0.046(4) 0.056(4) 0.035(3) -0.005(3) 0.005(3) -0.003(4)
C13 0.057(5) 0.058(5) 0.033(3) -0.003(3) 0.006(3) 0.004(4)
C14 0.054(4) 0.057(4) 0.032(3) -0.005(3) 0.008(3) -0.005(4)
C15 0.055(4) 0.047(4) 0.035(3) -0.002(3) 0.008(3) 0.000(3)
C16 0.060(5) 0.050(4) 0.039(3) -0.007(3) 0.011(3) -0.002(4)
C17 0.071(5) 0.062(5) 0.041(3) -0.004(3) 0.013(3) 0.002(4)

loop_
_atom_type_symbol
_atom_type_description
_atom_type_scat_dispersion_real
_atom_type_scat_dispersion_imag
_atom_type_scat_source
C C 0.0181 0.0091 'International Tables Vol C Tables 4.2.6.8 and 6.1.1.4'
H H 0.0000 0.0000 'International Tables Vol C Tables 4.2.6.8 and 6.1.1.4'
O O 0.0492 0.0322 'International Tables Vol C Tables 4.2.6.8 and 6.1.1.4'

loop_
_geom_angle_atom_site_label_1
_geom_angle_atom_site_label_2
_geom_angle_atom_site_label_3
_geom_angle
_geom_angle_site_symmetry_1
_geom_angle_site_symmetry_3
_geom_angle_publ_flag
O1 C1 O2 122.9(5) . . ?
O1 C1 C2 125.9(5) . . ?
O2 C1 C2 111.1(5) . . ?
C1 C2 C3 116.0(5) . . ?
C4 C3 C2 113.2(5) . . ?
C3 C4 C5 115.2(5) . . ?
O3 C5 C6 108.4(5) . . ?
O3 C5 C4 106.0(4) . . ?
C6 C5 C4 109.3(5) . . ?
O3 C5 C7 107.1(5) . . ?
C6 C5 C7 112.4(5) . . ?
C4 C5 C7 113.3(5) . . ?
O4 C6 C5 110.3(5) . . ?
C5 C7 C8 118.1(5) . . ?
C9 C8 C7 110.1(5) . . ?
C10 C9 C8 115.8(5) . . ?
C9 C10 C11 111.4(5) . . ?
C10 C11 C12 114.6(5) . . ?
C13 C12 C11 113.1(5) . . ?
C14 C13 C12 114.2(6) . . ?
C13 C14 C15 113.8(5) . . ?
C16 C15 C14 114.0(5) . . ?
C17 C16 C15 113.5(6) . . ?

loop_
_geom_bond_atom_site_label_1
_geom_bond_atom_site_label_2
_geom_bond_distance
_geom_bond_site_symmetry_2
_geom_bond_publ_flag
O1 C1 1.211(7) . ?
O2 C1 1.332(7) . ?
O3 C5 1.439(7) . ?
O4 C6 1.423(7) . ?
C1 C2 1.483(8) . ?
C2 C3 1.522(8) . ?
C3 C4 1.510(8) . ?
C4 C5 1.517(8) . ?
C5 C6 1.513(8) . ?
C5 C7 1.521(8) . ?
C7 C8 1.533(7) . ?
C8 C9 1.520(8) . ?
C9 C10 1.517(7) . ?
C10 C11 1.521(8) . ?
C11 C12 1.524(8) . ?
C12 C13 1.511(8) . ?
C13 C14 1.504(7) . ?
C14 C15 1.519(9) . ?
C15 C16 1.509(8) . ?
C16 C17 1.508(9) . ?

loop_
_geom_hbond_atom_site_label_D
_geom_hbond_atom_site_label_H
_geom_hbond_atom_site_label_A
_geom_hbond_distance_DH
_geom_hbond_distance_HA
_geom_hbond_distance_DA
_geom_hbond_angle_DHA
_geom_hbond_site_symmetry_A
O2 HO2 O4 0.98(10) 1.63(11) 2.613(6) 179(9) 1_645
O3 HO3 O1 0.82 2.07 2.771(6) 142.8 2_455
O4 HO4 O3 0.82 2.42 2.840(6) 112.4 .

loop_
_geom_torsion_atom_site_label_1
_geom_torsion_atom_site_label_2
_geom_torsion_atom_site_label_3
_geom_torsion_atom_site_label_4
_geom_torsion
_geom_torsion_site_symmetry_1
_geom_torsion_site_symmetry_2
_geom_torsion_site_symmetry_3
_geom_torsion_site_symmetry_4
_geom_torsion_publ_flag
O1 C1 C2 C3 -3.8(9) . . . . ?
O2 C1 C2 C3 178.4(5) . . . . ?
C1 C2 C3 C4 -73.6(7) . . . . ?
C2 C3 C4 C5 -170.4(5) . . . . ?
C3 C4 C5 O3 -61.5(6) . . . . ?
C3 C4 C5 C6 -178.2(5) . . . . ?
C3 C4 C5 C7 55.6(6) . . . . ?
O3 C5 C6 O4 63.3(6) . . . . ?
C4 C5 C6 O4 178.4(4) . . . . ?
C7 C5 C6 O4 -54.9(6) . . . . ?
O3 C5 C7 C8 176.0(5) . . . . ?
C6 C5 C7 C8 -65.0(7) . . . . ?
C4 C5 C7 C8 59.4(6) . . . . ?
C5 C7 C8 C9 180.0(5) . . . . ?
C7 C8 C9 C10 172.6(6) . . . . ?
C8 C9 C10 C11 -179.1(6) . . . . ?
C9 C10 C11 C12 175.6(6) . . . . ?
C10 C11 C12 C13 -179.6(6) . . . . ?
C11 C12 C13 C14 176.6(7) . . . . ?
C12 C13 C14 C15 -179.3(7) . . . . ?
C13 C14 C15 C16 177.5(6) . . . . ?
C14 C15 C16 C17 -179.5(7) . . . . ?

loop_
_cod_related_entry_id
_cod_related_entry_database
_cod_related_entry_code
1 ChemSpider 30658987
